data_4102776
loop_
_publ_author_name
'Olivier Back'
'Mehmet Ali Celik'
'Gernot Frenking'
'Mohand Melaimi'
'Bruno Donnadieu'
'Guy Bertrand'

_publ_contact_author 'Prof G. Bertrand'
_publ_contact_author_address
;
University of California
UCR-CNRS Joint Research Lab
(UMR 2282) 
Department of Chemistry
Riverside, CA 92521 USA 
;
_publ_contact_author_email ' guy.bertrand@ucr.edu '
_publ_contact_author_fax 951-827-4713
_publ_section_title
;
 A Crystalline Phosphinyl Radical Cation
;
_journal_name_full 'Journal of the American Chemical Society'
_journal_page_first 10262
_journal_page_last 10263
_journal_paper_doi 10.1021/ja1046846
_journal_volume 132
_journal_year 2010
_chemical_formula_moiety 'C56 H53 B Cl0.06 F20 N2 P'
_chemical_formula_sum 'C56 H53 B Cl0.06 F20 N2 P'
_chemical_formula_weight 1177.91
_chemical_name_systematic
;
 ?
;
_space_group_IT_number 2
_symmetry_cell_setting triclinic
_symmetry_space_group_name_Hall '-P 1'
_symmetry_space_group_name_H-M 'P -1'
_atom_sites_solution_hydrogens geom
_atom_sites_solution_primary direct
_atom_sites_solution_secondary difmap
_audit_creation_method SHELXL-97
_cell_angle_alpha 109.283(2)
_cell_angle_beta 91.586(2)
_cell_angle_gamma 100.116(2)
_cell_formula_units_Z 2
_cell_length_a 11.4126(13)
_cell_length_b 13.1288(15)
_cell_length_c 18.984(2)
_cell_measurement_reflns_used 5747
_cell_measurement_temperature 100(2)
_cell_measurement_theta_max 32.80
_cell_measurement_theta_min 4.77
_cell_volume 2631.9(5)
_computing_cell_refinement 'Bruker SAINT'
_computing_data_collection 'Bruker APEX2'
_computing_data_reduction 'Bruker SAINT'
_computing_molecular_graphics Ortep3
_computing_publication_material 'Bruker SHELXTL'
_computing_structure_refinement 'SHELXL-97 (Sheldrick, 1997)'
_computing_structure_solution 'Sir 97'
_diffrn_ambient_temperature 100(2)
_diffrn_measured_fraction_theta_full 0.883
_diffrn_measured_fraction_theta_max 0.883
_diffrn_radiation_monochromator graphite
_diffrn_radiation_source 'fine-focus sealed tube'
_diffrn_radiation_type MoK\a
_diffrn_radiation_wavelength 0.71073
_diffrn_reflns_av_R_equivalents 0.0252
_diffrn_reflns_av_sigmaI/netI 0.0733
_diffrn_reflns_limit_h_max 17
_diffrn_reflns_limit_h_min -14
_diffrn_reflns_limit_k_max 17
_diffrn_reflns_limit_k_min -20
_diffrn_reflns_limit_l_max 25
_diffrn_reflns_limit_l_min -29
_diffrn_reflns_number 24760
_diffrn_reflns_theta_full 33.51
_diffrn_reflns_theta_max 33.51
_diffrn_reflns_theta_min 4.30
_exptl_absorpt_coefficient_mu 0.167
_exptl_absorpt_correction_T_max 0.9983
_exptl_absorpt_correction_T_min 0.9601
_exptl_absorpt_correction_type multi-scan
_exptl_absorpt_process_details Sadabs
_exptl_crystal_colour 'dark brown'
_exptl_crystal_density_diffrn 1.486
_exptl_crystal_density_method 'not measured'
_exptl_crystal_description 'prism frag'
_exptl_crystal_F_000 1208
_exptl_crystal_size_max 0.25
_exptl_crystal_size_mid 0.15
_exptl_crystal_size_min 0.01
_refine_diff_density_max 0.920
_refine_diff_density_min -0.709
_refine_diff_density_rms 0.064
_refine_ls_extinction_method none
_refine_ls_goodness_of_fit_ref 1.008
_refine_ls_hydrogen_treatment constr
_refine_ls_matrix_type full
_refine_ls_number_parameters 760
_refine_ls_number_reflns 18262
_refine_ls_number_restraints 53
_refine_ls_restrained_S_all 1.046
_refine_ls_R_factor_all 0.1029
_refine_ls_R_factor_gt 0.0578
_refine_ls_shift/su_max 0.057
_refine_ls_shift/su_mean 0.036
_refine_ls_structure_factor_coef Fsqd
_refine_ls_weighting_details 'calc w=1/[\s^2^(Fo^2^)+(0.0620P)^2^+0.6508P] where P=(Fo^2^+2Fc^2^)/3'
_refine_ls_weighting_scheme calc
_refine_ls_wR_factor_gt 0.1280
_refine_ls_wR_factor_ref 0.1502
_reflns_number_gt 11552
_reflns_number_total 19262
_reflns_threshold_expression >2sigma(I)
_cod_data_source_file ja1046846_si_001.cif
_cod_data_source_block 2+^.^.
_cod_original_cell_volume 2631.8(5)
_cod_database_code 4102776

loop_
_symmetry_equiv_pos_as_xyz
'x, y, z'
'-x, -y, -z'

loop_
_atom_site_label
_atom_site_type_symbol
_atom_site_fract_x
_atom_site_fract_y
_atom_site_fract_z
_atom_site_U_iso_or_equiv
_atom_site_adp_type
_atom_site_occupancy
_atom_site_symmetry_multiplicity
_atom_site_calc_flag
_atom_site_refinement_flags
_atom_site_disorder_assembly
_atom_site_disorder_group
P1 P 0.23544(5) 0.48810(4) 0.23217(3) 0.02422(11) Uani 1 1 d . . .
N1 N 0.02565(12) 0.51024(11) 0.29502(7) 0.0143(3) Uani 1 1 d . . .
C1 C 0.09853(14) 0.44199(13) 0.26869(8) 0.0146(3) Uani 1 1 d . . .
C2 C -0.07966(15) 0.46376(14) 0.33093(9) 0.0175(3) Uani 1 1 d . . .
C3 C -0.06114(16) 0.34488(14) 0.31407(10) 0.0200(3) Uani 1 1 d . . .
H3A H -0.1174 0.2940 0.2713 0.024 Uiso 1 1 calc R . .
H3B H -0.0758 0.3219 0.3583 0.024 Uiso 1 1 calc R . .
C4 C 0.06882(15) 0.34197(13) 0.29493(9) 0.0157(3) Uani 1 1 d . . .
C5 C 0.15684(16) 0.36969(14) 0.36609(9) 0.0183(3) Uani 1 1 d . . .
H5A H 0.2399 0.3835 0.3526 0.022 Uiso 1 1 calc R . .
H5B H 0.1435 0.4382 0.4042 0.022 Uiso 1 1 calc R . .
C6 C 0.14279(18) 0.27874(15) 0.40027(10) 0.0226(4) Uani 1 1 d . . .
H6A H 0.2039 0.2995 0.4432 0.027 Uiso 1 1 calc R . .
H6B H 0.0630 0.2704 0.4193 0.027 Uiso 1 1 calc R . .
C7 C 0.15632(19) 0.16955(15) 0.34309(11) 0.0262(4) Uani 1 1 d . . .
H7A H 0.2385 0.1755 0.3274 0.031 Uiso 1 1 calc R . .
H7B H 0.1427 0.1113 0.3660 0.031 Uiso 1 1 calc R . .
C8 C 0.06684(18) 0.13918(15) 0.27514(11) 0.0242(4) Uani 1 1 d . . .
H8A H -0.0153 0.1274 0.2904 0.029 Uiso 1 1 calc R . .
H8B H 0.0782 0.0694 0.2376 0.029 Uiso 1 1 calc R . .
C9 C 0.08142(16) 0.22945(13) 0.23959(9) 0.0187(3) Uani 1 1 d . . .
H9A H 0.0204 0.2075 0.1965 0.022 Uiso 1 1 calc R . .
H9B H 0.1611 0.2363 0.2203 0.022 Uiso 1 1 calc R . .
N2 N 0.26729(13) 0.37774(12) 0.16582(8) 0.0176(3) Uani 1 1 d . B .
C11 C 0.39803(17) 0.36789(16) 0.17119(11) 0.0268(4) Uani 1 1 d D B .
C12 C 0.4133(2) 0.25887(19) 0.11770(18) 0.0629(9) Uani 1 1 d D . .
H12A H 0.5001 0.2617 0.1140 0.075 Uiso 1 1 calc R A 1
H12B H 0.3848 0.2025 0.1407 0.075 Uiso 1 1 calc R A 1
C13A C 0.3558(4) 0.2200(4) 0.0422(2) 0.0422(10) Uani 0.50 1 d PDU B 1
H13A H 0.3684 0.1446 0.0156 0.051 Uiso 0.50 1 calc PR B 1
H13B H 0.3925 0.2682 0.0148 0.051 Uiso 0.50 1 calc PR B 1
C14A C 0.2252(4) 0.2195(4) 0.0426(3) 0.0560(15) Uani 0.50 1 d PDU B 1
H14A H 0.1900 0.2003 -0.0095 0.067 Uiso 0.50 1 calc PR B 1
H14B H 0.1867 0.1624 0.0625 0.067 Uiso 0.50 1 calc PR B 1
C13B C 0.3092(3) 0.1670(3) 0.0920(2) 0.0392(9) Uani 0.50 1 d PDU B 2
H13C H 0.2865 0.1406 0.1338 0.047 Uiso 0.50 1 calc PR B 2
H13D H 0.3300 0.1052 0.0511 0.047 Uiso 0.50 1 calc PR B 2
C14B C 0.2058(5) 0.2055(3) 0.0643(3) 0.0487(14) Uani 0.50 1 d PDU B 2
H14C H 0.1321 0.1675 0.0784 0.058 Uiso 0.50 1 calc PR B 2
H14D H 0.2014 0.1779 0.0089 0.058 Uiso 0.50 1 calc PR B 2
C15 C 0.1999(2) 0.32794(19) 0.08879(10) 0.0360(5) Uani 1 1 d D . .
C16 C 0.04761(15) 0.62544(13) 0.29804(9) 0.0151(3) Uani 1 1 d . . .
C17 C -0.00904(15) 0.65521(14) 0.24315(9) 0.0178(3) Uani 1 1 d . . .
C18 C 0.00796(18) 0.76723(15) 0.25204(11) 0.0254(4) Uani 1 1 d . . .
H18 H -0.0303 0.7894 0.2160 0.031 Uiso 1 1 calc R . .
C19 C 0.0791(2) 0.84599(16) 0.31206(12) 0.0313(4) Uani 1 1 d . . .
H19 H 0.0878 0.9216 0.3177 0.038 Uiso 1 1 calc R . .
C20 C 0.13736(18) 0.81508(15) 0.36382(11) 0.0260(4) Uani 1 1 d . . .
H20 H 0.1877 0.8700 0.4042 0.031 Uiso 1 1 calc R . .
C21 C 0.12443(16) 0.70540(14) 0.35847(9) 0.0178(3) Uani 1 1 d . . .
C22 C -0.19719(16) 0.46727(16) 0.29333(11) 0.0240(4) Uani 1 1 d . . .
H22A H -0.2637 0.4357 0.3161 0.036 Uiso 1 1 calc R . .
H22B H -0.2025 0.4246 0.2397 0.036 Uiso 1 1 calc R . .
H22C H -0.2013 0.5438 0.2999 0.036 Uiso 1 1 calc R . .
C23 C -0.07329(18) 0.52957(16) 0.41441(10) 0.0244(4) Uani 1 1 d . . .
H23A H 0.0008 0.5253 0.4396 0.037 Uiso 1 1 calc R . .
H23B H -0.1420 0.4991 0.4361 0.037 Uiso 1 1 calc R . .
H23C H -0.0746 0.6066 0.4211 0.037 Uiso 1 1 calc R . .
C24 C 0.4323(2) 0.3682(3) 0.24927(16) 0.0526(7) Uani 1 1 d . . .
H24A H 0.5133 0.3535 0.2517 0.079 Uiso 1 1 calc R B .
H24B H 0.3759 0.3110 0.2602 0.079 Uiso 1 1 calc R . .
H24C H 0.4296 0.4402 0.2862 0.079 Uiso 1 1 calc R . .
C25 C 0.4817(2) 0.4627(2) 0.15771(13) 0.0417(6) Uani 1 1 d . . .
H25A H 0.5647 0.4548 0.1642 0.063 Uiso 1 1 calc R B .
H25B H 0.4704 0.5327 0.1937 0.063 Uiso 1 1 calc R . .
H25C H 0.4636 0.4614 0.1066 0.063 Uiso 1 1 calc R . .
C26 C 0.2453(3) 0.3992(4) 0.04086(17) 0.0851(14) Uani 1 1 d . B .
H26A H 0.2367 0.4753 0.0665 0.128 Uiso 1 1 calc R . .
H26B H 0.1984 0.3702 -0.0080 0.128 Uiso 1 1 calc R . .
H26C H 0.3297 0.3973 0.0337 0.128 Uiso 1 1 calc R . .
C27 C 0.06697(19) 0.33075(19) 0.09377(11) 0.0298(4) Uani 1 1 d . B .
H27A H 0.0350 0.2923 0.1275 0.045 Uiso 1 1 calc R . .
H27B H 0.0241 0.2944 0.0438 0.045 Uiso 1 1 calc R . .
H27C H 0.0566 0.4074 0.1131 0.045 Uiso 1 1 calc R . .
C28 C 0.19941(17) 0.67970(15) 0.41572(9) 0.0207(3) Uani 1 1 d . . .
H28 H 0.1779 0.5988 0.4063 0.025 Uiso 1 1 calc R . .
C29 C 0.33347(18) 0.70872(17) 0.40731(11) 0.0279(4) Uani 1 1 d . . .
H29A H 0.3596 0.7889 0.4249 0.042 Uiso 1 1 calc R . .
H29B H 0.3478 0.6780 0.3545 0.042 Uiso 1 1 calc R . .
H29C H 0.3785 0.6778 0.4372 0.042 Uiso 1 1 calc R . .
C30 C 0.1756(2) 0.74040(19) 0.49644(10) 0.0334(5) Uani 1 1 d . . .
H30A H 0.2066 0.8194 0.5092 0.050 Uiso 1 1 calc R . .
H30B H 0.2156 0.7128 0.5307 0.050 Uiso 1 1 calc R . .
H30C H 0.0894 0.7277 0.5010 0.050 Uiso 1 1 calc R . .
C31 C -0.07901(15) 0.57502(14) 0.17080(9) 0.0179(3) Uani 1 1 d . . .
H31 H -0.0856 0.4984 0.1716 0.022 Uiso 1 1 calc R . .
C32 C -0.01034(18) 0.58505(16) 0.10394(10) 0.0244(4) Uani 1 1 d . . .
H32A H -0.0102 0.6574 0.0996 0.037 Uiso 1 1 calc R . .
H32B H -0.0492 0.5274 0.0578 0.037 Uiso 1 1 calc R . .
H32C H 0.0722 0.5767 0.1119 0.037 Uiso 1 1 calc R . .
C33 C -0.20513(17) 0.59628(17) 0.16052(11) 0.0252(4) Uani 1 1 d . . .
H33A H -0.1998 0.6695 0.1565 0.038 Uiso 1 1 calc R . .
H33B H -0.2485 0.5925 0.2037 0.038 Uiso 1 1 calc R . .
H33C H -0.2478 0.5405 0.1147 0.038 Uiso 1 1 calc R . .
B1 B 0.58242(18) 0.95772(16) 0.24364(11) 0.0181(4) Uani 1 1 d . . .
C34 C 0.67337(15) 0.99801(14) 0.18693(9) 0.0179(3) Uani 1 1 d . . .
C35 C 0.63398(17) 1.05772(15) 0.14565(10) 0.0231(4) Uani 1 1 d . . .
C36 C 0.69679(19) 1.08940(16) 0.09273(11) 0.0265(4) Uani 1 1 d . . .
C37 C 0.80672(18) 1.06155(16) 0.07836(10) 0.0257(4) Uani 1 1 d . . .
C38 C 0.85001(16) 1.00138(15) 0.11652(10) 0.0218(4) Uani 1 1 d . . .
C39 C 0.78314(16) 0.97059(14) 0.16882(9) 0.0190(3) Uani 1 1 d . . .
C40 C 0.64827(16) 0.89967(14) 0.29468(9) 0.0195(3) Uani 1 1 d . . .
C41 C 0.60792(18) 0.79753(15) 0.30167(10) 0.0237(4) Uani 1 1 d . . .
C42 C 0.6662(2) 0.75685(16) 0.34859(11) 0.0292(4) Uani 1 1 d . . .
C43 C 0.7686(2) 0.81961(19) 0.39236(11) 0.0325(5) Uani 1 1 d . . .
C44 C 0.81089(19) 0.92310(18) 0.38954(10) 0.0291(4) Uani 1 1 d . . .
C45 C 0.75027(17) 0.95991(15) 0.34173(10) 0.0226(4) Uani 1 1 d . . .
C46 C 0.53869(15) 1.05935(14) 0.30855(9) 0.0174(3) Uani 1 1 d . . .
C47 C 0.45529(16) 1.03313(14) 0.35509(9) 0.0196(3) Uani 1 1 d . . .
C48 C 0.41547(16) 1.10903(16) 0.41417(9) 0.0218(4) Uani 1 1 d . . .
C49 C 0.45954(16) 1.21922(15) 0.42989(9) 0.0222(4) Uani 1 1 d . . .
C50 C 0.54442(17) 1.25090(14) 0.38699(10) 0.0219(4) Uani 1 1 d . . .
C51 C 0.58220(16) 1.17164(14) 0.32840(10) 0.0201(3) Uani 1 1 d . . .
C52 C 0.46938(16) 0.87406(14) 0.18363(9) 0.0191(3) Uani 1 1 d . . .
C53 C 0.48923(17) 0.77830(15) 0.13001(10) 0.0220(4) Uani 1 1 d . . .
C54 C 0.40576(19) 0.70761(16) 0.07338(10) 0.0265(4) Uani 1 1 d . . .
C55 C 0.29387(19) 0.73170(17) 0.06691(10) 0.0273(4) Uani 1 1 d . . .
C56 C 0.26813(17) 0.82557(17) 0.11788(10) 0.0253(4) Uani 1 1 d . . .
C57 C 0.35514(17) 0.89385(15) 0.17427(10) 0.0221(4) Uani 1 1 d . . .
F1 F 0.52601(11) 1.08651(10) 0.15639(7) 0.0305(3) Uani 1 1 d . . .
F2 F 0.65180(13) 1.14680(12) 0.05486(8) 0.0426(3) Uani 1 1 d . . .
F3 F 0.86858(12) 1.08969(11) 0.02613(7) 0.0361(3) Uani 1 1 d . . .
F4 F 0.95597(10) 0.97113(10) 0.10188(6) 0.0291(3) Uani 1 1 d . . .
F5 F 0.83244(10) 0.90812(9) 0.20070(6) 0.0240(2) Uani 1 1 d . . .
F6 F 0.50668(11) 0.73088(9) 0.26267(6) 0.0295(3) Uani 1 1 d . . .
F7 F 0.62301(14) 0.65601(10) 0.35118(7) 0.0404(3) Uani 1 1 d . . .
F8 F 0.82628(14) 0.78130(13) 0.43790(7) 0.0458(4) Uani 1 1 d . . .
F9 F 0.90982(12) 0.98725(12) 0.43259(7) 0.0411(3) Uani 1 1 d . . .
F10 F 0.79658(10) 1.06236(9) 0.34100(6) 0.0260(2) Uani 1 1 d . . .
F11 F 0.40647(10) 0.92614(9) 0.34216(6) 0.0255(2) Uani 1 1 d . . .
F12 F 0.33272(11) 1.07592(10) 0.45553(6) 0.0316(3) Uani 1 1 d . . .
F13 F 0.42137(11) 1.29516(10) 0.48652(6) 0.0312(3) Uani 1 1 d . . .
F14 F 0.59172(11) 1.35855(9) 0.40310(7) 0.0312(3) Uani 1 1 d . . .
F15 F 0.66784(10) 1.21184(9) 0.29117(6) 0.0272(2) Uani 1 1 d . . .
F16 F 0.59823(10) 0.75081(9) 0.13159(6) 0.0271(2) Uani 1 1 d . . .
F17 F 0.43252(12) 0.61644(10) 0.02364(6) 0.0368(3) Uani 1 1 d . . .
F18 F 0.21183(12) 0.66525(11) 0.01100(7) 0.0374(3) Uani 1 1 d . . .
F19 F 0.15986(11) 0.85068(11) 0.11251(7) 0.0339(3) Uani 1 1 d . . .
F20 F 0.32138(10) 0.98528(9) 0.21980(6) 0.0273(2) Uani 1 1 d . . .
Cl1 Cl 0.2532(6) 0.6110(6) 0.2027(4) 0.022(2) Uani 0.062(2) 1 d P . .

loop_
_atom_site_aniso_label
_atom_site_aniso_U_11
_atom_site_aniso_U_22
_atom_site_aniso_U_33
_atom_site_aniso_U_23
_atom_site_aniso_U_13
_atom_site_aniso_U_12
P1 0.0269(3) 0.0179(2) 0.0258(2) 0.00542(17) 0.01377(19) 0.00110(18)
N1 0.0148(6) 0.0154(6) 0.0143(6) 0.0071(5) 0.0024(5) 0.0031(5)
C1 0.0134(7) 0.0165(7) 0.0138(6) 0.0051(5) 0.0001(5) 0.0030(6)
C2 0.0155(8) 0.0200(7) 0.0219(7) 0.0124(6) 0.0066(6) 0.0048(6)
C3 0.0163(8) 0.0206(8) 0.0269(8) 0.0126(7) 0.0043(7) 0.0042(6)
C4 0.0158(8) 0.0156(7) 0.0177(7) 0.0086(6) 0.0018(6) 0.0029(6)
C5 0.0189(8) 0.0207(8) 0.0179(7) 0.0093(6) 0.0003(6) 0.0050(6)
C6 0.0258(9) 0.0250(9) 0.0222(8) 0.0140(7) 0.0015(7) 0.0067(7)
C7 0.0307(10) 0.0217(8) 0.0311(9) 0.0149(7) -0.0009(8) 0.0068(8)
C8 0.0274(10) 0.0178(8) 0.0289(9) 0.0111(7) -0.0011(7) 0.0032(7)
C9 0.0212(8) 0.0148(7) 0.0205(7) 0.0064(6) 0.0001(6) 0.0041(6)
N2 0.0172(7) 0.0210(7) 0.0178(6) 0.0082(5) 0.0060(5) 0.0079(6)
C11 0.0169(9) 0.0327(10) 0.0332(9) 0.0124(8) 0.0071(7) 0.0078(8)
C12 0.0296(13) 0.0341(12) 0.123(3) 0.0146(15) 0.0185(15) 0.0225(11)
C13A 0.048(2) 0.0303(18) 0.040(2) -0.0070(16) 0.0149(18) 0.0201(18)
C14A 0.052(2) 0.065(2) 0.025(2) -0.0261(19) 0.0043(19) 0.028(2)
C13B 0.043(2) 0.0379(19) 0.0332(18) -0.0001(15) 0.0032(16) 0.0231(17)
C14B 0.045(2) 0.074(3) 0.014(2) -0.0162(18) -0.0017(17) 0.038(2)
C15 0.0333(11) 0.0599(14) 0.0163(8) 0.0063(9) 0.0012(8) 0.0264(11)
C16 0.0152(7) 0.0145(7) 0.0172(7) 0.0062(5) 0.0051(6) 0.0048(6)
C17 0.0174(8) 0.0188(7) 0.0206(7) 0.0092(6) 0.0046(6) 0.0067(6)
C18 0.0299(10) 0.0203(8) 0.0306(9) 0.0128(7) 0.0021(8) 0.0083(7)
C19 0.0376(12) 0.0174(8) 0.0393(11) 0.0101(8) 0.0013(9) 0.0061(8)
C20 0.0291(10) 0.0176(8) 0.0271(9) 0.0038(7) 0.0005(8) 0.0019(7)
C21 0.0182(8) 0.0177(7) 0.0172(7) 0.0054(6) 0.0039(6) 0.0039(6)
C22 0.0160(8) 0.0300(9) 0.0330(9) 0.0184(8) 0.0060(7) 0.0069(7)
C23 0.0268(10) 0.0291(9) 0.0220(8) 0.0125(7) 0.0104(7) 0.0089(8)
C24 0.0197(11) 0.098(2) 0.0571(16) 0.0467(16) 0.0036(10) 0.0155(13)
C25 0.0305(12) 0.0456(13) 0.0376(11) 0.0069(10) 0.0111(9) -0.0086(10)
C26 0.0422(16) 0.211(5) 0.0508(16) 0.092(2) 0.0252(13) 0.055(2)
C27 0.0286(10) 0.0415(11) 0.0227(8) 0.0124(8) -0.0002(8) 0.0138(9)
C28 0.0233(9) 0.0217(8) 0.0154(7) 0.0055(6) 0.0000(6) 0.0016(7)
C29 0.0223(9) 0.0341(10) 0.0231(8) 0.0058(7) -0.0017(7) 0.0029(8)
C30 0.0341(11) 0.0432(12) 0.0159(8) 0.0036(8) 0.0019(8) 0.0023(9)
C31 0.0173(8) 0.0212(8) 0.0181(7) 0.0097(6) 0.0020(6) 0.0049(6)
C32 0.0257(10) 0.0308(9) 0.0212(8) 0.0136(7) 0.0044(7) 0.0069(8)
C33 0.0195(9) 0.0343(10) 0.0256(8) 0.0145(8) 0.0005(7) 0.0069(8)
B1 0.0198(9) 0.0182(8) 0.0185(8) 0.0077(7) 0.0045(7) 0.0062(7)
C34 0.0176(8) 0.0182(7) 0.0200(7) 0.0080(6) 0.0047(6) 0.0057(6)
C35 0.0252(9) 0.0243(8) 0.0263(8) 0.0125(7) 0.0100(7) 0.0126(7)
C36 0.0348(11) 0.0273(9) 0.0267(9) 0.0169(7) 0.0110(8) 0.0135(8)
C37 0.0299(10) 0.0270(9) 0.0228(8) 0.0111(7) 0.0124(7) 0.0053(8)
C38 0.0181(8) 0.0245(8) 0.0208(7) 0.0038(6) 0.0071(6) 0.0059(7)
C39 0.0193(8) 0.0188(7) 0.0198(7) 0.0069(6) 0.0029(6) 0.0051(6)
C40 0.0223(9) 0.0221(8) 0.0177(7) 0.0086(6) 0.0064(6) 0.0098(7)
C41 0.0303(10) 0.0234(8) 0.0231(8) 0.0113(7) 0.0097(7) 0.0121(8)
C42 0.0454(13) 0.0275(9) 0.0261(9) 0.0161(8) 0.0167(9) 0.0206(9)
C43 0.0462(13) 0.0453(12) 0.0210(8) 0.0185(8) 0.0118(8) 0.0321(11)
C44 0.0288(10) 0.0427(11) 0.0187(8) 0.0079(8) 0.0027(7) 0.0191(9)
C45 0.0257(9) 0.0264(9) 0.0188(7) 0.0089(7) 0.0060(7) 0.0099(7)
C46 0.0162(8) 0.0199(7) 0.0182(7) 0.0084(6) 0.0036(6) 0.0048(6)
C47 0.0197(8) 0.0213(8) 0.0197(7) 0.0089(6) 0.0035(6) 0.0048(7)
C48 0.0186(8) 0.0312(9) 0.0175(7) 0.0092(7) 0.0053(6) 0.0077(7)
C49 0.0197(8) 0.0271(9) 0.0176(7) 0.0018(6) 0.0025(6) 0.0102(7)
C50 0.0199(9) 0.0198(8) 0.0236(8) 0.0040(6) -0.0002(7) 0.0045(7)
C51 0.0187(8) 0.0210(8) 0.0219(8) 0.0080(6) 0.0047(6) 0.0053(7)
C52 0.0193(8) 0.0213(8) 0.0183(7) 0.0083(6) 0.0050(6) 0.0044(7)
C53 0.0221(9) 0.0242(8) 0.0211(8) 0.0091(7) 0.0069(7) 0.0051(7)
C54 0.0322(11) 0.0232(9) 0.0212(8) 0.0054(7) 0.0086(7) 0.0009(8)
C55 0.0272(10) 0.0306(10) 0.0202(8) 0.0087(7) -0.0005(7) -0.0046(8)
C56 0.0201(9) 0.0340(10) 0.0234(8) 0.0131(7) 0.0011(7) 0.0033(8)
C57 0.0220(9) 0.0261(9) 0.0199(7) 0.0092(7) 0.0042(7) 0.0057(7)
F1 0.0296(6) 0.0422(7) 0.0363(6) 0.0257(5) 0.0158(5) 0.0236(5)
F2 0.0555(9) 0.0541(8) 0.0459(7) 0.0401(7) 0.0269(7) 0.0334(7)
F3 0.0412(7) 0.0435(7) 0.0321(6) 0.0209(5) 0.0218(6) 0.0113(6)
F4 0.0195(6) 0.0401(6) 0.0272(5) 0.0078(5) 0.0092(4) 0.0102(5)
F5 0.0219(6) 0.0303(6) 0.0252(5) 0.0126(4) 0.0045(4) 0.0128(5)
F6 0.0364(7) 0.0219(5) 0.0323(6) 0.0125(5) 0.0088(5) 0.0037(5)
F7 0.0661(10) 0.0323(6) 0.0408(7) 0.0258(6) 0.0237(7) 0.0266(7)
F8 0.0622(10) 0.0655(9) 0.0316(6) 0.0286(7) 0.0111(6) 0.0439(8)
F9 0.0366(7) 0.0584(9) 0.0272(6) 0.0088(6) -0.0069(5) 0.0196(7)
F10 0.0244(6) 0.0272(5) 0.0244(5) 0.0068(4) 0.0007(4) 0.0040(5)
F11 0.0272(6) 0.0225(5) 0.0285(5) 0.0113(4) 0.0102(5) 0.0029(4)
F12 0.0286(6) 0.0410(7) 0.0261(5) 0.0111(5) 0.0146(5) 0.0076(5)
F13 0.0291(6) 0.0356(6) 0.0228(5) -0.0022(5) 0.0052(5) 0.0140(5)
F14 0.0359(7) 0.0187(5) 0.0335(6) 0.0020(4) 0.0054(5) 0.0040(5)
F15 0.0276(6) 0.0211(5) 0.0332(6) 0.0097(4) 0.0145(5) 0.0031(4)
F16 0.0274(6) 0.0255(5) 0.0279(5) 0.0055(4) 0.0077(5) 0.0105(5)
F17 0.0429(8) 0.0280(6) 0.0285(6) -0.0027(5) 0.0106(5) 0.0017(5)
F18 0.0336(7) 0.0415(7) 0.0254(6) 0.0055(5) -0.0046(5) -0.0097(6)
F19 0.0221(6) 0.0464(7) 0.0348(6) 0.0161(6) -0.0020(5) 0.0066(5)
F20 0.0242(6) 0.0296(6) 0.0279(5) 0.0059(5) 0.0016(4) 0.0123(5)
Cl1 0.020(4) 0.028(4) 0.025(4) 0.017(3) 0.008(3) 0.004(3)

loop_
_atom_type_symbol
_atom_type_description
_atom_type_scat_dispersion_real
_atom_type_scat_dispersion_imag
_atom_type_scat_source
C C 0.0033 0.0016 'International Tables Vol C Tables 4.2.6.8 and 6.1.1.4'
H H 0.0000 0.0000 'International Tables Vol C Tables 4.2.6.8 and 6.1.1.4'
B B 0.0013 0.0007 'International Tables Vol C Tables 4.2.6.8 and 6.1.1.4'
F F 0.0171 0.0103 'International Tables Vol C Tables 4.2.6.8 and 6.1.1.4'
P P 0.1023 0.0942 'International Tables Vol C Tables 4.2.6.8 and 6.1.1.4'
N N 0.0061 0.0033 'International Tables Vol C Tables 4.2.6.8 and 6.1.1.4'
Cl Cl 0.1484 0.1585 'International Tables Vol C Tables 4.2.6.8 and 6.1.1.4'

loop_
_geom_angle_atom_site_label_1
_geom_angle_atom_site_label_2
_geom_angle_atom_site_label_3
_geom_angle
N2 P1 C1 107.26(7)
N2 P1 Cl1 112.5(2)
C1 P1 Cl1 120.8(2)
C1 N1 C16 124.20(14)
C1 N1 C2 114.16(13)
C16 N1 C2 121.33(12)
N1 C1 C4 110.15(13)
N1 C1 P1 119.97(12)
C4 C1 P1 127.51(11)
C22 C2 C23 108.79(14)
C22 C2 N1 110.43(14)
C23 C2 N1 110.86(14)
C22 C2 C3 111.78(15)
C23 C2 C3 113.91(15)
N1 C2 C3 100.89(12)
C2 C3 C4 107.69(14)
C9 C4 C1 117.37(13)
C9 C4 C3 112.10(14)
C1 C4 C3 101.40(13)
C9 C4 C5 108.24(13)
C1 C4 C5 105.25(13)
C3 C4 C5 112.28(13)
C6 C5 C4 113.39(15)
C7 C6 C5 111.40(14)
C8 C7 C6 109.95(15)
C7 C8 C9 111.52(15)
C8 C9 C4 112.84(14)
C15 N2 C11 116.71(14)
C15 N2 P1 122.68(12)
C11 N2 P1 113.86(12)
C12 C11 C24 106.3(2)
C12 C11 N2 109.63(16)
C24 C11 N2 108.67(16)
C12 C11 C25 111.22(18)
C24 C11 C25 108.4(2)
N2 C11 C25 112.43(17)
C13A C12 C13B 57.7(3)
C13A C12 C11 119.3(2)
C13B C12 C11 119.4(2)
C12 C13A C14A 111.1(4)
C15 C14A C13A 112.1(4)
C12 C13B C14B 109.5(4)
C13B C14B C15 121.3(4)
C14A C15 N2 115.0(3)
C14A C15 C27 114.3(3)
N2 C15 C27 110.60(15)
C14A C15 C14B 20.6(3)
N2 C15 C14B 104.6(2)
C27 C15 C14B 104.8(3)
C14A C15 C26 101.0(3)
N2 C15 C26 109.1(2)
C27 C15 C26 105.94(18)
C14B C15 C26 121.6(3)
C17 C16 C21 121.22(15)
C17 C16 N1 120.36(14)
C21 C16 N1 118.39(14)
C18 C17 C16 117.85(16)
C18 C17 C31 116.61(16)
C16 C17 C31 125.32(14)
C19 C18 C17 121.33(18)
C20 C19 C18 120.07(18)
C19 C20 C21 121.62(17)
C20 C21 C16 117.82(16)
C20 C21 C28 117.24(16)
C16 C21 C28 124.85(15)
C21 C28 C30 112.27(15)
C21 C28 C29 111.14(15)
C30 C28 C29 109.07(15)
C17 C31 C33 112.57(14)
C17 C31 C32 108.96(15)
C33 C31 C32 109.02(15)
C46 B1 C40 102.04(13)
C46 B1 C52 112.30(14)
C40 B1 C52 114.53(15)
C46 B1 C34 114.24(14)
C40 B1 C34 112.31(14)
C52 B1 C34 101.93(13)
C39 C34 C35 113.14(15)
C39 C34 B1 127.74(15)
C35 C34 B1 118.80(15)
F1 C35 C36 116.36(16)
F1 C35 C34 118.91(15)
C36 C35 C34 124.73(17)
F2 C36 C37 119.68(17)
F2 C36 C35 120.97(17)
C37 C36 C35 119.35(18)
F3 C37 C38 120.70(17)
F3 C37 C36 120.46(18)
C38 C37 C36 118.80(16)
F4 C38 C37 119.62(16)
F4 C38 C39 120.59(17)
C37 C38 C39 119.78(16)
F5 C39 C34 121.26(15)
F5 C39 C38 114.55(15)
C34 C39 C38 124.17(17)
C45 C40 C41 113.56(17)
C45 C40 B1 118.92(16)
C41 C40 B1 127.28(17)
F6 C41 C42 115.24(17)
F6 C41 C40 121.15(17)
C42 C41 C40 123.61(19)
F7 C42 C43 119.94(18)
F7 C42 C41 120.2(2)
C43 C42 C41 119.87(19)
F8 C43 C42 120.6(2)
F8 C43 C44 120.2(2)
C42 C43 C44 119.14(18)
F9 C44 C43 120.56(18)
F9 C44 C45 120.5(2)
C43 C44 C45 119.0(2)
F10 C45 C44 116.33(18)
F10 C45 C40 118.86(16)
C44 C45 C40 124.80(19)
C51 C46 C47 113.16(15)
C51 C46 B1 128.20(15)
C47 C46 B1 118.38(15)
F11 C47 C48 116.05(15)
F11 C47 C46 119.13(14)
C48 C47 C46 124.81(17)
F12 C48 C49 120.01(15)
F12 C48 C47 120.63(17)
C49 C48 C47 119.35(16)
F13 C49 C48 120.71(16)
F13 C49 C50 120.41(17)
C48 C49 C50 118.88(15)
F14 C50 C49 119.79(15)
F14 C50 C51 120.47(17)
C49 C50 C51 119.73(17)
F15 C51 C50 114.72(16)
F15 C51 C46 121.24(14)
C50 C51 C46 124.03(17)
C53 C52 C57 113.16(17)
C53 C52 B1 119.41(15)
C57 C52 B1 127.02(15)
F16 C53 C54 116.05(16)
F16 C53 C52 119.17(16)
C54 C53 C52 124.78(18)
F17 C54 C53 120.94(19)
F17 C54 C55 119.66(18)
C53 C54 C55 119.39(17)
F18 C55 C56 120.56(19)
F18 C55 C54 120.45(18)
C56 C55 C54 118.98(18)
F19 C56 C55 119.95(18)
F19 C56 C57 120.62(17)
C55 C56 C57 119.43(18)
F20 C57 C56 114.42(16)
F20 C57 C52 121.31(16)
C56 C57 C52 124.25(17)

loop_
_geom_bond_atom_site_label_1
_geom_bond_atom_site_label_2
_geom_bond_distance
P1 N2 1.6802(14)
P1 C1 1.8148(17)
P1 Cl1 1.856(7)
N1 C1 1.317(2)
N1 C16 1.471(2)
N1 C2 1.531(2)
C1 C4 1.540(2)
C2 C22 1.517(3)
C2 C23 1.526(2)
C2 C3 1.540(2)
C3 C4 1.541(2)
C4 C9 1.538(2)
C4 C5 1.562(2)
C5 C6 1.524(2)
C6 C7 1.522(3)
C7 C8 1.520(3)
C8 C9 1.534(2)
N2 C15 1.512(2)
N2 C11 1.524(2)
C11 C12 1.499(2)
C11 C24 1.521(3)
C11 C25 1.527(3)
C12 C13A 1.447(3)
C12 C13B 1.477(3)
C13A C14A 1.489(4)
C14A C15 1.488(4)
C13B C14B 1.508(4)
C14B C15 1.534(4)
C15 C27 1.529(3)
C15 C26 1.546(4)
C16 C17 1.406(2)
C16 C21 1.419(2)
C17 C18 1.401(2)
C17 C31 1.524(2)
C18 C19 1.379(3)
C19 C20 1.377(3)
C20 C21 1.390(3)
C21 C28 1.523(3)
C28 C30 1.533(2)
C28 C29 1.536(3)
C31 C33 1.533(3)
C31 C32 1.540(2)
B1 C46 1.652(2)
B1 C40 1.653(3)
B1 C52 1.662(3)
B1 C34 1.662(3)
C34 C39 1.385(2)
C34 C35 1.393(2)
C35 F1 1.353(2)
C35 C36 1.381(3)
C36 F2 1.350(2)
C36 C37 1.377(3)
C37 F3 1.344(2)
C37 C38 1.374(3)
C38 F4 1.346(2)
C38 C39 1.389(2)
C39 F5 1.352(2)
C40 C45 1.389(3)
C40 C41 1.390(3)
C41 F6 1.349(2)
C41 C42 1.389(3)
C42 F7 1.347(2)
C42 C43 1.374(3)
C43 F8 1.344(2)
C43 C44 1.379(3)
C44 F9 1.346(3)
C44 C45 1.381(3)
C45 F10 1.361(2)
C46 C51 1.388(2)
C46 C47 1.392(2)
C47 F11 1.354(2)
C47 C48 1.381(2)
C48 F12 1.349(2)
C48 C49 1.373(3)
C49 F13 1.3454(18)
C49 C50 1.379(3)
C50 F14 1.349(2)
C50 C51 1.388(2)
C51 F15 1.355(2)
C52 C53 1.391(2)
C52 C57 1.391(3)
C53 F16 1.357(2)
C53 C54 1.378(3)
C54 F17 1.347(2)
C54 C55 1.380(3)
C55 F18 1.346(2)
C55 C56 1.377(3)
C56 F19 1.343(2)
C56 C57 1.389(3)
C57 F20 1.354(2)
